data_4106971
loop_
_publ_author_name
'Mark C. Lipke'
'T. Don Tilley'

_publ_section_title
;
 High Electrophilicity at Silicon in \h3-Silane \s-Complexes: Lewis Base
 Adducts of a Silane Ligand, Featuring Octahedral Silicon and Three
 Ru-H-Si Interactions
;
_journal_name_full 'Journal of the American Chemical Society'
_journal_page_first 16374
_journal_page_last 16377
_journal_paper_doi 10.1021/ja207169e
_journal_volume 133
_journal_year 2011
_chemical_formula_moiety 'C54 H58 B Cl P4 Ru Si'
_chemical_formula_sum 'C54 H58 B Cl P4 Ru Si'
_chemical_formula_weight 1006.30
_chemical_name_systematic
; 
 ? 
;
_space_group_IT_number 14
_symmetry_cell_setting monoclinic
_symmetry_space_group_name_Hall '-P 2yn'
_symmetry_space_group_name_H-M 'P 1 21/n 1'
_atom_sites_solution_hydrogens geom
_atom_sites_solution_primary direct
_atom_sites_solution_secondary difmap
_audit_creation_method SHELXL-97
_cell_angle_alpha 90.00
_cell_angle_beta 90.9460(10)
_cell_angle_gamma 90.00
_cell_formula_units_Z 4
_cell_length_a 14.1289(8)
_cell_length_b 20.8168(12)
_cell_length_c 16.9097(10)
_cell_measurement_reflns_used 9927
_cell_measurement_temperature 138(2)
_cell_measurement_theta_max 25.334
_cell_measurement_theta_min 2.431
_cell_volume 4972.8(5)
_computing_cell_refinement 'Bruker APEX2 v. 2009.1'
_computing_data_collection 'Bruker APEX2 v. 2009.1'
_computing_data_reduction 'Bruker APEX2 v. 2009.1'
_computing_molecular_graphics ORTEP-32
_computing_publication_material CIFTAB
_computing_structure_refinement 'SHELXL-97 (Sheldrick, 2008)'
_computing_structure_solution 'SHELXS-97 (Sheldrick, 2008)'
_diffrn_ambient_temperature 138(2)
_diffrn_detector_area_resol_mean 8.366
_diffrn_measured_fraction_theta_full 1.000
_diffrn_measured_fraction_theta_max 1.000
_diffrn_measurement_device_type 'Bruker APEX-1 CCD'
_diffrn_measurement_method '\f and \w scans'
_diffrn_radiation_monochromator graphite
_diffrn_radiation_source 'fine-focus sealed tube'
_diffrn_radiation_type MoK\a
_diffrn_radiation_wavelength 0.71073
_diffrn_reflns_av_R_equivalents 0.0883
_diffrn_reflns_av_sigmaI/netI 0.0379
_diffrn_reflns_limit_h_max 17
_diffrn_reflns_limit_h_min -17
_diffrn_reflns_limit_k_max 25
_diffrn_reflns_limit_k_min -25
_diffrn_reflns_limit_l_max 20
_diffrn_reflns_limit_l_min -20
_diffrn_reflns_number 123669
_diffrn_reflns_theta_full 25.34
_diffrn_reflns_theta_max 25.34
_diffrn_reflns_theta_min 1.55
_exptl_absorpt_coefficient_mu 0.558
_exptl_absorpt_correction_T_max 0.9727
_exptl_absorpt_correction_T_min 0.8506
_exptl_absorpt_correction_type multi-scan
_exptl_absorpt_process_details SADABS
_exptl_crystal_colour colorless
_exptl_crystal_density_diffrn 1.344
_exptl_crystal_description block
_exptl_crystal_F_000 2088
_exptl_crystal_size_max 0.30
_exptl_crystal_size_mid 0.15
_exptl_crystal_size_min 0.05
_refine_diff_density_max 0.768
_refine_diff_density_min -0.496
_refine_diff_density_rms 0.079
_refine_ls_extinction_method none
_refine_ls_goodness_of_fit_ref 1.057
_refine_ls_hydrogen_treatment mixed
_refine_ls_matrix_type full
_refine_ls_number_parameters 571
_refine_ls_number_reflns 9095
_refine_ls_number_restraints 0
_refine_ls_restrained_S_all 1.057
_refine_ls_R_factor_all 0.0630
_refine_ls_R_factor_gt 0.0414
_refine_ls_shift/su_max 0.001
_refine_ls_shift/su_mean 0.000
_refine_ls_structure_factor_coef Fsqd
_refine_ls_weighting_details 'calc w=1/[\s^2^(Fo^2^)+(0.0428P)^2^+7.0394P] where P=(Fo^2^+2Fc^2^)/3'
_refine_ls_weighting_scheme calc
_refine_ls_wR_factor_gt 0.0921
_refine_ls_wR_factor_ref 0.1054
_reflns_number_gt 6907
_reflns_number_total 9095
_reflns_threshold_expression >2sigma(I)
_cod_data_source_file ja207169e_si_003.cif
_cod_data_source_block mln1p156
_cod_original_sg_symbol_H-M 'P 21/n'
_cod_database_code 4106971

loop_
_symmetry_equiv_pos_as_xyz
'x, y, z'
'-x+1/2, y+1/2, -z+1/2'
'-x, -y, -z'
'x-1/2, -y-1/2, z-1/2'

loop_
_atom_site_label
_atom_site_type_symbol
_atom_site_fract_x
_atom_site_fract_y
_atom_site_fract_z
_atom_site_U_iso_or_equiv
_atom_site_adp_type
_atom_site_occupancy
_atom_site_symmetry_multiplicity
_atom_site_calc_flag
_atom_site_refinement_flags
Ru1 Ru 1.259481(18) 0.771020(12) 1.158913(15) 0.02308(9) Uani 1 1 d .
P2 P 1.15053(6) 0.72746(4) 1.06694(5) 0.02417(19) Uani 1 1 d .
P1 P 1.13759(6) 0.79722(4) 1.24611(5) 0.02450(19) Uani 1 1 d .
Si1 Si 1.37890(7) 0.83843(5) 1.13321(6) 0.0304(2) Uani 1 1 d .
C6 C 0.9593(2) 0.62944(16) 1.2205(2) 0.0280(7) Uani 1 1 d .
C29 C 1.0562(2) 0.86159(16) 1.21323(19) 0.0269(7) Uani 1 1 d .
C20 C 1.6544(3) 0.7673(2) 1.1281(3) 0.0436(10) Uani 1 1 d .
H20A H 1.6889 0.7380 1.0964 0.052 Uiso 1 1 calc R
C12 C 1.1136(2) 0.78010(16) 0.98490(19) 0.0273(7) Uani 1 1 d .
C C 0.9424(3) 0.96366(18) 1.1615(2) 0.0386(9) Uani 1 1 d .
H0A H 0.9035 0.9979 1.1428 0.046 Uiso 1 1 calc R
C7 C 1.0775(3) 0.84039(17) 1.0031(2) 0.0364(9) Uani 1 1 d .
H7A H 1.0741 0.8530 1.0570 0.044 Uiso 1 1 calc R
C30 C 1.0960(3) 0.91911(16) 1.1874(2) 0.0318(8) Uani 1 1 d .
H30A H 1.1630 0.9236 1.1875 0.038 Uiso 1 1 calc R
C28 C 1.0403(3) 0.96967(17) 1.1617(2) 0.0361(9) Uani 1 1 d .
H28A H 1.0688 1.0084 1.1443 0.043 Uiso 1 1 calc R
C19 C 1.5589(3) 0.77900(18) 1.1113(2) 0.0375(9) Uani 1 1 d .
H19A H 1.5282 0.7572 1.0687 0.045 Uiso 1 1 calc R
C24 C 1.5083(2) 0.82236(17) 1.1565(2) 0.0319(8) Uani 1 1 d .
C23 C 1.5553(3) 0.85289(18) 1.2192(2) 0.0387(9) Uani 1 1 d .
H23A H 1.5220 0.8827 1.2509 0.046 Uiso 1 1 calc R
C11 C 1.1175(3) 0.76363(18) 0.9056(2) 0.0352(8) Uani 1 1 d .
H11A H 1.1421 0.7229 0.8912 0.042 Uiso 1 1 calc R
C25 C 0.9587(3) 0.85730(18) 1.2141(2) 0.0362(9) Uani 1 1 d .
H25A H 0.9299 0.8190 1.2327 0.043 Uiso 1 1 calc R
C13 C 1.1712(3) 0.83409(16) 1.3418(2) 0.0313(8) Uani 1 1 d .
C8 C 1.0466(3) 0.88224(18) 0.9450(2) 0.0378(9) Uani 1 1 d .
H8A H 1.0223 0.9231 0.9592 0.045 Uiso 1 1 calc R
C26 C 0.9021(3) 0.90792(18) 1.1884(2) 0.0404(9) Uani 1 1 d .
H26A H 0.8351 0.9040 1.1895 0.048 Uiso 1 1 calc R
C18 C 1.2530(3) 0.86968(19) 1.3517(2) 0.0436(10) Uani 1 1 d .
H18A H 1.2942 0.8753 1.3084 0.052 Uiso 1 1 calc R
C1 C 0.8702(3) 0.65756(19) 1.2086(2) 0.0407(9) Uani 1 1 d .
H1A H 0.8675 0.7003 1.1889 0.049 Uiso 1 1 calc R
C5 C 0.9573(3) 0.56659(18) 1.2476(2) 0.0388(9) Uani 1 1 d .
H5A H 1.0156 0.5447 1.2563 0.047 Uiso 1 1 calc R
C22 C 1.6500(3) 0.84034(19) 1.2358(2) 0.0426(10) Uani 1 1 d .
H22A H 1.6810 0.8612 1.2790 0.051 Uiso 1 1 calc R
C2 C 0.7861(3) 0.6267(2) 1.2239(2) 0.0449(10) Uani 1 1 d .
H2A H 0.7275 0.6484 1.2158 0.054 Uiso 1 1 calc R
C3 C 0.7873(3) 0.5644(2) 1.2508(2) 0.0425(10) Uani 1 1 d .
H3A H 0.7298 0.5425 1.2610 0.051 Uiso 1 1 calc R
C4 C 0.8729(3) 0.53420(19) 1.2628(3) 0.0483(11) Uani 1 1 d .
H4A H 0.8747 0.4912 1.2814 0.058 Uiso 1 1 calc R
C14 C 1.1102(4) 0.82901(19) 1.4049(2) 0.0513(12) Uani 1 1 d .
H14A H 1.0526 0.8059 1.3984 0.062 Uiso 1 1 calc R
C10 C 1.0861(3) 0.80529(19) 0.8471(2) 0.0393(9) Uani 1 1 d .
H10A H 1.0890 0.7927 0.7932 0.047 Uiso 1 1 calc R
C9 C 1.0509(3) 0.86479(18) 0.8662(2) 0.0361(9) Uani 1 1 d .
H9A H 1.0299 0.8935 0.8259 0.043 Uiso 1 1 calc R
C17 C 1.2759(4) 0.8976(2) 1.4250(3) 0.0591(13) Uani 1 1 d .
H17A H 1.3328 0.9216 1.4316 0.071 Uiso 1 1 calc R
C21 C 1.6984(3) 0.7979(2) 1.1901(3) 0.0475(11) Uani 1 1 d .
H21A H 1.7634 0.7897 1.2014 0.057 Uiso 1 1 calc R
C15 C 1.1318(5) 0.8568(2) 1.4768(3) 0.0737(17) Uani 1 1 d .
H15A H 1.0890 0.8531 1.5192 0.088 Uiso 1 1 calc R
C16 C 1.2152(5) 0.8900(2) 1.4872(3) 0.0694(16) Uani 1 1 d .
H16A H 1.2310 0.9077 1.5375 0.083 Uiso 1 1 calc R
P4 P 1.39347(7) 0.87143(5) 1.00181(6) 0.0426(3) Uani 1 1 d .
C31 C 1.3777(3) 0.8085(2) 0.9304(2) 0.0588(12) Uani 1 1 d .
H31A H 1.3849 0.8261 0.8771 0.088 Uiso 1 1 calc R
H31B H 1.3143 0.7901 0.9353 0.088 Uiso 1 1 calc R
H31C H 1.4253 0.7750 0.9399 0.088 Uiso 1 1 calc R
C33 C 1.5065(3) 0.9079(3) 0.9818(3) 0.0690(15) Uani 1 1 d .
H33A H 1.5085 0.9207 0.9261 0.104 Uiso 1 1 calc R
H33B H 1.5572 0.8769 0.9931 0.104 Uiso 1 1 calc R
H33C H 1.5152 0.9458 1.0155 0.104 Uiso 1 1 calc R
C32 C 1.3045(3) 0.9304(3) 0.9774(3) 0.0677(14) Uani 1 1 d .
H32A H 1.3113 0.9439 0.9222 0.101 Uiso 1 1 calc R
H32B H 1.3121 0.9678 1.0122 0.101 Uiso 1 1 calc R
H32C H 1.2415 0.9117 0.9844 0.101 Uiso 1 1 calc R
P3 P 1.26179(6) 0.66769(4) 1.21843(5) 0.02360(19) Uani 1 1 d .
Cl1 Cl 1.37069(7) 0.93722(5) 1.17144(7) 0.0504(3) Uani 1 1 d .
C46 C 1.3550(2) 0.61266(15) 1.18400(18) 0.0237(7) Uani 1 1 d .
C53 C 1.0642(2) 0.72856(15) 1.2721(2) 0.0265(7) Uani 1 1 d .
H53A H 1.0906 0.7089 1.3210 0.032 Uiso 1 1 calc R
H53B H 0.9999 0.7443 1.2842 0.032 Uiso 1 1 calc R
C39 C 1.2856(2) 0.66403(17) 1.3262(2) 0.0294(8) Uani 1 1 d .
C54 C 1.1498(2) 0.62505(16) 1.2048(2) 0.0261(7) Uani 1 1 d .
H54A H 1.1518 0.6008 1.1545 0.031 Uiso 1 1 calc R
H54B H 1.1434 0.5934 1.2481 0.031 Uiso 1 1 calc R
C47 C 1.4459(2) 0.63656(17) 1.17947(19) 0.0292(8) Uani 1 1 d .
H47A H 1.4581 0.6802 1.1926 0.035 Uiso 1 1 calc R
C51 C 1.3378(3) 0.54937(18) 1.1645(2) 0.0388(9) Uani 1 1 d .
H51A H 1.2757 0.5322 1.1684 0.047 Uiso 1 1 calc R
C52 C 1.0405(2) 0.70501(17) 1.1135(2) 0.0284(7) Uani 1 1 d .
H52A H 1.0004 0.7438 1.1184 0.034 Uiso 1 1 calc R
H52B H 1.0063 0.6743 1.0787 0.034 Uiso 1 1 calc R
C34 C 1.3268(3) 0.71553(18) 1.3656(2) 0.0371(9) Uani 1 1 d .
H34A H 1.3435 0.7527 1.3364 0.044 Uiso 1 1 calc R
C45 C 1.2840(3) 0.64749(19) 0.9953(2) 0.0405(9) Uani 1 1 d .
H45A H 1.3293 0.6764 1.0172 0.049 Uiso 1 1 calc R
C38 C 1.2653(3) 0.6087(2) 1.3698(2) 0.0465(10) Uani 1 1 d .
H38A H 1.2395 0.5720 1.3440 0.056 Uiso 1 1 calc R
C44 C 1.1893(3) 0.65609(16) 1.0114(2) 0.0319(8) Uani 1 1 d .
C48 C 1.5191(2) 0.59740(19) 1.1559(2) 0.0359(9) Uani 1 1 d .
H48A H 1.5817 0.6140 1.1540 0.043 Uiso 1 1 calc R
C50 C 1.4112(3) 0.51090(19) 1.1392(3) 0.0483(11) Uani 1 1 d .
H50A H 1.3987 0.4676 1.1245 0.058 Uiso 1 1 calc R
C49 C 1.5020(3) 0.53445(19) 1.1350(2) 0.0432(10) Uani 1 1 d .
H49A H 1.5521 0.5077 1.1179 0.052 Uiso 1 1 calc R
B1 B 1.0547(3) 0.67179(19) 1.2031(2) 0.0269(8) Uani 1 1 d .
C40 C 1.1561(4) 0.5610(2) 0.9332(3) 0.0576(12) Uani 1 1 d .
H40A H 1.1118 0.5309 0.9123 0.069 Uiso 1 1 calc R
C35 C 1.3444(3) 0.7142(2) 1.4461(2) 0.0538(12) Uani 1 1 d .
H35A H 1.3721 0.7503 1.4719 0.065 Uiso 1 1 calc R
C41 C 1.2502(4) 0.5546(2) 0.9173(3) 0.0542(12) Uani 1 1 d .
H41A H 1.2711 0.5202 0.8850 0.065 Uiso 1 1 calc R
C43 C 1.1248(3) 0.61187(19) 0.9802(2) 0.0477(10) Uani 1 1 d .
H43A H 1.0593 0.6163 0.9908 0.057 Uiso 1 1 calc R
C42 C 1.3142(3) 0.5975(2) 0.9477(3) 0.0537(12) Uani 1 1 d .
H42A H 1.3795 0.5932 0.9363 0.064 Uiso 1 1 calc R
C37 C 1.2830(3) 0.6077(3) 1.4507(3) 0.0618(14) Uani 1 1 d .
H37A H 1.2685 0.5703 1.4802 0.074 Uiso 1 1 calc R
C36 C 1.3213(3) 0.6603(3) 1.4889(3) 0.0576(13) Uani 1 1 d .
H36A H 1.3318 0.6594 1.5446 0.069 Uiso 1 1 calc R
H1 H 1.245(2) 0.8394(17) 1.117(2) 0.038(10) Uiso 1 1 d .
H2 H 1.337(2) 0.7993(17) 1.223(2) 0.036(10) Uiso 1 1 d .
H3 H 1.347(3) 0.7579(19) 1.103(2) 0.050(11) Uiso 1 1 d .

loop_
_atom_site_aniso_label
_atom_site_aniso_U_11
_atom_site_aniso_U_22
_atom_site_aniso_U_33
_atom_site_aniso_U_23
_atom_site_aniso_U_13
_atom_site_aniso_U_12
Ru1 0.02168(14) 0.02347(15) 0.02414(14) -0.00024(11) 0.00174(10) 0.00097(11)
P2 0.0252(4) 0.0241(4) 0.0232(4) -0.0002(4) -0.0005(3) 0.0027(4)
P1 0.0246(4) 0.0230(4) 0.0259(4) -0.0007(4) 0.0026(3) 0.0010(4)
Si1 0.0266(5) 0.0270(5) 0.0375(6) 0.0007(4) 0.0030(4) -0.0011(4)
C6 0.0285(18) 0.0262(19) 0.0293(18) -0.0023(15) 0.0012(14) 0.0010(14)
C29 0.0290(18) 0.0267(18) 0.0249(17) -0.0011(14) 0.0032(14) 0.0037(14)
C20 0.030(2) 0.044(2) 0.058(3) 0.000(2) 0.0075(19) 0.0057(18)
C12 0.0262(18) 0.0284(19) 0.0272(17) 0.0004(14) -0.0043(14) 0.0013(14)
C 0.038(2) 0.029(2) 0.050(2) 0.0024(17) 0.0005(18) 0.0081(17)
C7 0.047(2) 0.034(2) 0.0283(19) -0.0024(16) -0.0014(17) 0.0044(17)
C30 0.0287(19) 0.0294(19) 0.037(2) -0.0007(16) 0.0056(15) 0.0008(15)
C28 0.037(2) 0.0264(19) 0.045(2) 0.0033(17) 0.0037(17) 0.0016(16)
C19 0.033(2) 0.037(2) 0.043(2) 0.0013(17) 0.0017(17) 0.0017(17)
C24 0.0271(18) 0.0305(19) 0.038(2) 0.0060(16) 0.0026(15) -0.0004(15)
C23 0.037(2) 0.036(2) 0.043(2) -0.0001(18) 0.0027(18) -0.0031(17)
C11 0.038(2) 0.037(2) 0.0303(19) -0.0032(16) 0.0009(16) 0.0088(17)
C25 0.031(2) 0.033(2) 0.045(2) 0.0048(17) 0.0065(17) -0.0011(16)
C13 0.045(2) 0.0230(18) 0.0255(18) -0.0008(14) -0.0004(16) 0.0055(16)
C8 0.045(2) 0.031(2) 0.037(2) 0.0029(17) -0.0052(17) 0.0072(17)
C26 0.0247(19) 0.036(2) 0.060(3) -0.0006(19) 0.0019(18) 0.0045(16)
C18 0.042(2) 0.044(2) 0.045(2) -0.0130(19) -0.0043(19) 0.0093(19)
C1 0.028(2) 0.038(2) 0.056(3) 0.0107(19) -0.0040(18) -0.0015(16)
C5 0.033(2) 0.032(2) 0.052(2) -0.0017(18) 0.0077(18) 0.0020(16)
C22 0.042(2) 0.037(2) 0.048(2) 0.0036(19) -0.0091(19) -0.0062(18)
C2 0.026(2) 0.054(3) 0.054(3) 0.004(2) -0.0030(18) -0.0003(18)
C3 0.032(2) 0.048(3) 0.047(2) -0.006(2) 0.0048(18) -0.0150(19)
C4 0.048(3) 0.029(2) 0.069(3) -0.001(2) 0.014(2) -0.0086(18)
C14 0.091(3) 0.032(2) 0.032(2) -0.0042(17) 0.016(2) -0.011(2)
C10 0.046(2) 0.045(2) 0.0268(19) 0.0008(17) -0.0002(16) 0.0087(19)
C9 0.042(2) 0.036(2) 0.030(2) 0.0051(16) -0.0057(16) 0.0007(17)
C17 0.070(3) 0.049(3) 0.058(3) -0.021(2) -0.022(2) 0.009(2)
C21 0.028(2) 0.045(2) 0.069(3) 0.010(2) -0.005(2) -0.0037(18)
C15 0.146(5) 0.039(3) 0.037(3) -0.005(2) 0.024(3) -0.018(3)
C16 0.130(5) 0.044(3) 0.034(3) -0.010(2) -0.013(3) 0.004(3)
P4 0.0334(5) 0.0481(6) 0.0466(6) 0.0151(5) 0.0054(5) -0.0004(5)
C31 0.056(3) 0.079(3) 0.041(2) 0.001(2) 0.007(2) 0.002(3)
C33 0.049(3) 0.077(4) 0.081(4) 0.034(3) 0.012(3) -0.015(3)
C32 0.059(3) 0.075(4) 0.069(3) 0.032(3) 0.004(3) 0.019(3)
P3 0.0220(4) 0.0248(5) 0.0240(4) 0.0005(3) 0.0003(3) 0.0019(3)
Cl1 0.0456(6) 0.0309(5) 0.0746(8) -0.0066(5) -0.0007(5) -0.0010(4)
C46 0.0244(17) 0.0243(17) 0.0223(16) 0.0047(13) -0.0015(13) 0.0018(14)
C53 0.0209(16) 0.0275(18) 0.0312(18) 0.0038(15) 0.0039(14) -0.0009(14)
C39 0.0264(18) 0.037(2) 0.0251(18) 0.0035(15) -0.0002(14) 0.0050(15)
C54 0.0237(17) 0.0249(18) 0.0298(18) 0.0011(14) 0.0013(14) -0.0009(14)
C47 0.0295(19) 0.033(2) 0.0253(17) 0.0022(15) -0.0027(14) 0.0016(15)
C51 0.031(2) 0.032(2) 0.053(2) 0.0012(18) 0.0052(18) 0.0001(16)
C52 0.0238(17) 0.0300(18) 0.0312(18) -0.0014(15) -0.0036(14) 0.0016(14)
C34 0.042(2) 0.038(2) 0.0315(19) -0.0026(16) -0.0050(16) 0.0088(17)
C45 0.043(2) 0.041(2) 0.038(2) -0.0088(18) -0.0050(17) 0.0123(18)
C38 0.045(2) 0.055(3) 0.040(2) 0.013(2) -0.0049(18) -0.012(2)
C44 0.043(2) 0.0268(19) 0.0253(18) 0.0002(15) -0.0055(16) 0.0075(16)
C48 0.0221(18) 0.051(2) 0.034(2) 0.0022(18) 0.0050(15) 0.0027(17)
C50 0.051(3) 0.028(2) 0.066(3) -0.003(2) 0.009(2) 0.0089(19)
C49 0.038(2) 0.041(2) 0.051(2) 0.0009(19) 0.0118(19) 0.0154(18)
B1 0.0220(19) 0.025(2) 0.034(2) 0.0015(17) -0.0002(16) -0.0005(16)
C40 0.078(3) 0.040(3) 0.055(3) -0.016(2) -0.002(2) -0.008(2)
C35 0.065(3) 0.060(3) 0.035(2) -0.013(2) -0.017(2) 0.022(2)
C41 0.076(3) 0.041(3) 0.045(3) -0.015(2) -0.004(2) 0.023(2)
C43 0.053(3) 0.040(2) 0.051(3) -0.012(2) 0.002(2) -0.002(2)
C42 0.053(3) 0.056(3) 0.052(3) -0.022(2) -0.002(2) 0.022(2)
C37 0.057(3) 0.087(4) 0.041(3) 0.028(3) -0.003(2) -0.014(3)
C36 0.057(3) 0.086(4) 0.029(2) 0.003(2) -0.002(2) 0.016(3)

loop_
_atom_type_symbol
_atom_type_description
_atom_type_scat_dispersion_real
_atom_type_scat_dispersion_imag
_atom_type_scat_source
C C 0.0033 0.0016 'International Tables Vol C Tables 4.2.6.8 and 6.1.1.4'
H H 0.0000 0.0000 'International Tables Vol C Tables 4.2.6.8 and 6.1.1.4'
B B 0.0013 0.0007 'International Tables Vol C Tables 4.2.6.8 and 6.1.1.4'
Si Si 0.0817 0.0704 'International Tables Vol C Tables 4.2.6.8 and 6.1.1.4'
P P 0.1023 0.0942 'International Tables Vol C Tables 4.2.6.8 and 6.1.1.4'
Cl Cl 0.1484 0.1585 'International Tables Vol C Tables 4.2.6.8 and 6.1.1.4'
Ru Ru -1.2594 0.8363 'International Tables Vol C Tables 4.2.6.8 and 6.1.1.4'

loop_
_geom_angle_atom_site_label_1
_geom_angle_atom_site_label_2
_geom_angle_atom_site_label_3
_geom_angle
Si1 Ru1 P1 122.55(3)
Si1 Ru1 P2 126.83(4)
P1 Ru1 P2 91.49(3)
Si1 Ru1 P3 130.07(3)
P1 Ru1 P3 87.10(3)
P2 Ru1 P3 86.29(3)
Si1 Ru1 H1 56.5(12)
P1 Ru1 H1 89.1(12)
P2 Ru1 H1 88.4(13)
P3 Ru1 H1 173.4(13)
Si1 Ru1 H2 53.7(12)
P1 Ru1 H2 89.3(12)
P2 Ru1 H2 178.3(12)
P3 Ru1 H2 92.2(12)
H1 Ru1 H2 93.1(17)
Si1 Ru1 H3 53.0(14)
P1 Ru1 H3 175.3(14)
P2 Ru1 H3 92.7(14)
P3 Ru1 H3 95.2(14)
H1 Ru1 H3 89.0(19)
H2 Ru1 H3 86.5(18)
C52 P2 C12 104.28(15)
C52 P2 C44 106.10(17)
C12 P2 C44 100.32(15)
C52 P2 Ru1 111.60(11)
C12 P2 Ru1 116.36(11)
C44 P2 Ru1 116.74(12)
C53 P1 C13 104.68(16)
C53 P1 C29 106.73(16)
C13 P1 C29 96.45(15)
C53 P1 Ru1 113.27(11)
C13 P1 Ru1 117.77(12)
C29 P1 Ru1 116.03(11)
C24 Si1 Cl1 99.34(12)
C24 Si1 Ru1 125.18(11)
Cl1 Si1 Ru1 119.58(5)
C24 Si1 P4 98.62(12)
Cl1 Si1 P4 90.61(6)
Ru1 Si1 P4 116.51(5)
C24 Si1 H1 169.7(11)
Cl1 Si1 H1 88.6(10)
Ru1 Si1 H1 44.5(10)
P4 Si1 H1 87.8(10)
C24 Si1 H2 94.2(11)
Cl1 Si1 H2 98.9(11)
Ru1 Si1 H2 46.1(11)
P4 Si1 H2 162.6(11)
H1 Si1 H2 78.0(15)
C24 Si1 H3 97.5(12)
Cl1 Si1 H3 162.5(12)
Ru1 Si1 H3 44.7(12)
P4 Si1 H3 91.7(12)
H1 Si1 H3 74.1(16)
H2 Si1 H3 75.0(16)
C5 C6 C1 114.8(3)
C5 C6 B1 125.9(3)
C1 C6 B1 119.3(3)
C25 C29 C30 117.8(3)
C25 C29 P1 124.5(3)
C30 C29 P1 117.7(3)
C21 C20 C19 120.0(4)
C21 C20 H20A 120.0
C19 C20 H20A 120.0
C11 C12 C7 117.3(3)
C11 C12 P2 124.6(3)
C7 C12 P2 118.1(3)
C26 C C28 119.6(3)
C26 C H0A 120.2
C28 C H0A 120.2
C8 C7 C12 121.7(3)
C8 C7 H7A 119.2
C12 C7 H7A 119.2
C28 C30 C29 121.5(3)
C28 C30 H30A 119.3
C29 C30 H30A 119.3
C30 C28 C 119.7(3)
C30 C28 H28A 120.2
C C28 H28A 120.2
C24 C19 C20 120.4(4)
C24 C19 H19A 119.8
C20 C19 H19A 119.8
C19 C24 C23 118.2(3)
C19 C24 Si1 120.3(3)
C23 C24 Si1 121.6(3)
C22 C23 C24 120.9(4)
C22 C23 H23A 119.5
C24 C23 H23A 119.5
C10 C11 C12 121.3(3)
C10 C11 H11A 119.3
C12 C11 H11A 119.3
C29 C25 C26 121.1(3)
C29 C25 H25A 119.4
C26 C25 H25A 119.4
C18 C13 C14 118.5(4)
C18 C13 P1 122.1(3)
C14 C13 P1 119.3(3)
C7 C8 C9 120.1(4)
C7 C8 H8A 119.9
C9 C8 H8A 119.9
C C26 C25 120.3(3)
C C26 H26A 119.8
C25 C26 H26A 119.8
C13 C18 C17 120.7(4)
C13 C18 H18A 119.7
C17 C18 H18A 119.7
C2 C1 C6 123.6(4)
C2 C1 H1A 118.2
C6 C1 H1A 118.2
C6 C5 C4 122.5(4)
C6 C5 H5A 118.7
C4 C5 H5A 118.7
C21 C22 C23 119.8(4)
C21 C22 H22A 120.1
C23 C22 H22A 120.1
C3 C2 C1 119.7(4)
C3 C2 H2A 120.2
C1 C2 H2A 120.2
C2 C3 C4 119.1(4)
C2 C3 H3A 120.4
C4 C3 H3A 120.4
C3 C4 C5 120.2(4)
C3 C4 H4A 119.9
C5 C4 H4A 119.9
C15 C14 C13 121.1(5)
C15 C14 H14A 119.5
C13 C14 H14A 119.5
C9 C10 C11 120.6(3)
C9 C10 H10A 119.7
C11 C10 H10A 119.7
C10 C9 C8 119.0(3)
C10 C9 H9A 120.5
C8 C9 H9A 120.5
C16 C17 C18 119.3(5)
C16 C17 H17A 120.4
C18 C17 H17A 120.4
C22 C21 C20 120.7(4)
C22 C21 H21A 119.7
C20 C21 H21A 119.7
C14 C15 C16 120.1(5)
C14 C15 H15A 120.0
C16 C15 H15A 120.0
C15 C16 C17 120.2(4)
C15 C16 H16A 119.9
C17 C16 H16A 119.9
C31 P4 C32 105.4(2)
C31 P4 C33 106.3(2)
C32 P4 C33 106.7(2)
C31 P4 Si1 114.41(16)
C32 P4 Si1 110.26(17)
C33 P4 Si1 113.16(18)
P4 C31 H31A 109.5
P4 C31 H31B 109.5
H31A C31 H31B 109.5
P4 C31 H31C 109.5
H31A C31 H31C 109.5
H31B C31 H31C 109.5
P4 C33 H33A 109.5
P4 C33 H33B 109.5
H33A C33 H33B 109.5
P4 C33 H33C 109.5
H33A C33 H33C 109.5
H33B C33 H33C 109.5
P4 C32 H32A 109.5
P4 C32 H32B 109.5
H32A C32 H32B 109.5
P4 C32 H32C 109.5
H32A C32 H32C 109.5
H32B C32 H32C 109.5
C54 P3 C46 106.26(15)
C54 P3 C39 104.34(16)
C46 P3 C39 99.54(15)
C54 P3 Ru1 112.40(11)
C46 P3 Ru1 115.66(10)
C39 P3 Ru1 117.12(12)
C47 C46 C51 119.5(3)
C47 C46 P3 117.6(3)
C51 C46 P3 122.9(3)
B1 C53 P1 115.2(2)
B1 C53 H53A 108.5
P1 C53 H53A 108.5
B1 C53 H53B 108.5
P1 C53 H53B 108.5
H53A C53 H53B 107.5
C34 C39 C38 118.2(3)
C34 C39 P3 120.7(3)
C38 C39 P3 121.1(3)
B1 C54 P3 114.6(2)
B1 C54 H54A 108.6
P3 C54 H54A 108.6
B1 C54 H54B 108.6
P3 C54 H54B 108.6
H54A C54 H54B 107.6
C46 C47 C48 120.3(3)
C46 C47 H47A 119.8
C48 C47 H47A 119.8
C46 C51 C50 119.8(4)
C46 C51 H51A 120.1
C50 C51 H51A 120.1
B1 C52 P2 114.0(2)
B1 C52 H52A 108.7
P2 C52 H52A 108.7
B1 C52 H52B 108.7
P2 C52 H52B 108.7
H52A C52 H52B 107.6
C39 C34 C35 121.7(4)
C39 C34 H34A 119.1
C35 C34 H34A 119.1
C44 C45 C42 121.4(4)
C44 C45 H45A 119.3
C42 C45 H45A 119.3
C37 C38 C39 119.8(4)
C37 C38 H38A 120.1
C39 C38 H38A 120.1
C45 C44 C43 118.0(3)
C45 C44 P2 120.1(3)
C43 C44 P2 121.8(3)
C49 C48 C47 120.4(3)
C49 C48 H48A 119.8
C47 C48 H48A 119.8
C49 C50 C51 120.9(4)
C49 C50 H50A 119.6
C51 C50 H50A 119.6
C50 C49 C48 119.1(3)
C50 C49 H49A 120.5
C48 C49 H49A 120.5
C6 B1 C54 110.5(3)
C6 B1 C53 108.2(3)
C54 B1 C53 110.4(3)
C6 B1 C52 107.3(3)
C54 B1 C52 110.1(3)
C53 B1 C52 110.4(3)
C41 C40 C43 120.2(4)
C41 C40 H40A 119.9
C43 C40 H40A 119.9
C36 C35 C34 119.6(4)
C36 C35 H35A 120.2
C34 C35 H35A 120.2
C40 C41 C42 120.1(4)
C40 C41 H41A 119.9
C42 C41 H41A 119.9
C44 C43 C40 120.3(4)
C44 C43 H43A 119.9
C40 C43 H43A 119.9
C41 C42 C45 120.0(4)
C41 C42 H42A 120.0
C45 C42 H42A 120.0
C36 C37 C38 120.9(4)
C36 C37 H37A 119.5
C38 C37 H37A 119.5
C37 C36 C35 119.7(4)
C37 C36 H36A 120.1
C35 C36 H36A 120.1

loop_
_geom_bond_atom_site_label_1
_geom_bond_atom_site_label_2
_geom_bond_distance
Ru1 Si1 2.2426(10)
Ru1 P1 2.3497(9)
Ru1 P2 2.3520(9)
Ru1 P3 2.3748(9)
Ru1 H1 1.60(3)
Ru1 H2 1.64(3)
Ru1 H3 1.59(4)
P2 C52 1.816(3)
P2 C12 1.837(3)
P2 C44 1.846(3)
P1 C53 1.824(3)
P1 C13 1.847(4)
P1 C29 1.845(3)
Si1 C24 1.894(4)
Si1 Cl1 2.1593(14)
Si1 P4 2.3380(15)
Si1 H1 1.91(3)
Si1 H2 1.84(3)
Si1 H3 1.81(4)
C6 C5 1.387(5)
C6 C1 1.399(5)
C6 B1 1.642(5)
C29 C25 1.381(5)
C29 C30 1.396(5)
C20 C21 1.368(6)
C20 C19 1.396(5)
C20 H20A 0.9500
C12 C11 1.385(5)
C12 C7 1.391(5)
C C26 1.374(5)
C C28 1.389(5)
C H0A 0.9500
C7 C8 1.378(5)
C7 H7A 0.9500
C30 C28 1.380(5)
C30 H30A 0.9500
C28 H28A 0.9500
C19 C24 1.388(5)
C19 H19A 0.9500
C24 C23 1.394(5)
C23 C22 1.387(5)
C23 H23A 0.9500
C11 C10 1.384(5)
C11 H11A 0.9500
C25 C26 1.389(5)
C25 H25A 0.9500
C13 C18 1.380(5)
C13 C14 1.386(5)
C8 C9 1.384(5)
C8 H8A 0.9500
C26 H26A 0.9500
C18 C17 1.402(6)
C18 H18A 0.9500
C1 C2 1.380(5)
C1 H1A 0.9500
C5 C4 1.397(5)
C5 H5A 0.9500
C22 C21 1.365(6)
C22 H22A 0.9500
C2 C3 1.373(6)
C2 H2A 0.9500
C3 C4 1.376(6)
C3 H3A 0.9500
C4 H4A 0.9500
C14 C15 1.375(6)
C14 H14A 0.9500
C10 C9 1.375(5)
C10 H10A 0.9500
C9 H9A 0.9500
C17 C16 1.379(7)
C17 H17A 0.9500
C21 H21A 0.9500
C15 C16 1.374(8)
C15 H15A 0.9500
C16 H16A 0.9500
P4 C31 1.792(5)
P4 C32 1.801(4)
P4 C33 1.805(4)
C31 H31A 0.9800
C31 H31B 0.9800
C31 H31C 0.9800
C33 H33A 0.9800
C33 H33B 0.9800
C33 H33C 0.9800
C32 H32A 0.9800
C32 H32B 0.9800
C32 H32C 0.9800
P3 C54 1.825(3)
P3 C46 1.847(3)
P3 C39 1.850(3)
C46 C47 1.379(5)
C46 C51 1.379(5)
C53 B1 1.665(5)
C53 H53A 0.9900
C53 H53B 0.9900
C39 C34 1.385(5)
C39 C38 1.398(5)
C54 B1 1.659(5)
C54 H54A 0.9900
C54 H54B 0.9900
C47 C48 1.382(5)
C47 H47A 0.9500
C51 C50 1.384(5)
C51 H51A 0.9500
C52 B1 1.675(5)
C52 H52A 0.9900
C52 H52B 0.9900
C34 C35 1.381(5)
C34 H34A 0.9500
C45 C44 1.381(5)
C45 C42 1.386(5)
C45 H45A 0.9500
C38 C37 1.388(6)
C38 H38A 0.9500
C44 C43 1.394(5)
C48 C49 1.377(5)
C48 H48A 0.9500
C50 C49 1.376(6)
C50 H50A 0.9500
C49 H49A 0.9500
C40 C41 1.368(6)
C40 C43 1.399(6)
C40 H40A 0.9500
C35 C36 1.377(7)
C35 H35A 0.9500
C41 C42 1.366(6)
C41 H41A 0.9500
C43 H43A 0.9500
C42 H42A 0.9500
C37 C36 1.377(7)
C37 H37A 0.9500
C36 H36A 0.9500

loop_
_geom_torsion_atom_site_label_1
_geom_torsion_atom_site_label_2
_geom_torsion_atom_site_label_3
_geom_torsion_atom_site_label_4
_geom_torsion
Si1 Ru1 P2 C52 -155.43(12)
P1 Ru1 P2 C52 -21.66(13)
P3 Ru1 P2 C52 65.34(13)
Si1 Ru1 P2 C12 -35.94(13)
P1 Ru1 P2 C12 97.83(12)
P3 Ru1 P2 C12 -175.17(12)
Si1 Ru1 P2 C44 82.33(13)
P1 Ru1 P2 C44 -143.90(13)
P3 Ru1 P2 C44 -56.90(13)
Si1 Ru1 P1 C53 -167.89(12)
P2 Ru1 P1 C53 55.40(12)
P3 Ru1 P1 C53 -30.81(12)
Si1 Ru1 P1 C13 -45.33(13)
P2 Ru1 P1 C13 177.96(13)
P3 Ru1 P1 C13 91.76(13)
Si1 Ru1 P1 C29 68.14(13)
P2 Ru1 P1 C29 -68.57(13)
P3 Ru1 P1 C29 -154.77(13)
P1 Ru1 Si1 C24 117.26(15)
P2 Ru1 Si1 C24 -121.65(15)
P3 Ru1 Si1 C24 -0.03(16)
P1 Ru1 Si1 Cl1 -11.67(8)
P2 Ru1 Si1 Cl1 109.42(6)
P3 Ru1 Si1 Cl1 -128.96(6)
P1 Ru1 Si1 P4 -118.93(5)
P2 Ru1 Si1 P4 2.15(7)
P3 Ru1 Si1 P4 123.78(5)
C53 P1 C29 C25 3.6(3)
C13 P1 C29 C25 -103.8(3)
Ru1 P1 C29 C25 130.9(3)
C53 P1 C29 C30 -177.9(3)
C13 P1 C29 C30 74.6(3)
Ru1 P1 C29 C30 -50.6(3)
C52 P2 C12 C11 -109.3(3)
C44 P2 C12 C11 0.4(3)
Ru1 P2 C12 C11 127.3(3)
C52 P2 C12 C7 69.5(3)
C44 P2 C12 C7 179.2(3)
Ru1 P2 C12 C7 -53.9(3)
C11 C12 C7 C8 0.1(6)
P2 C12 C7 C8 -178.8(3)
C25 C29 C30 C28 -1.5(5)
P1 C29 C30 C28 179.9(3)
C29 C30 C28 C 0.1(6)
C26 C C28 C30 1.4(6)
C21 C20 C19 C24 0.9(6)
C20 C19 C24 C23 -0.8(5)
C20 C19 C24 Si1 179.7(3)
Cl1 Si1 C24 C19 -149.3(3)
Ru1 Si1 C24 C19 74.0(3)
P4 Si1 C24 C19 -57.3(3)
Cl1 Si1 C24 C23 31.2(3)
Ru1 Si1 C24 C23 -105.5(3)
P4 Si1 C24 C23 123.2(3)
C19 C24 C23 C22 0.1(5)
Si1 C24 C23 C22 179.6(3)
C7 C12 C11 C10 -0.4(5)
P2 C12 C11 C10 178.4(3)
C30 C29 C25 C26 1.5(5)
P1 C29 C25 C26 180.0(3)
C53 P1 C13 C18 153.8(3)
C29 P1 C13 C18 -97.0(3)
Ru1 P1 C13 C18 26.9(3)
C53 P1 C13 C14 -29.8(3)
C29 P1 C13 C14 79.4(3)
Ru1 P1 C13 C14 -156.6(3)
C12 C7 C8 C9 0.0(6)
C28 C C26 C25 -1.5(6)
C29 C25 C26 C 0.0(6)
C14 C13 C18 C17 2.9(6)
P1 C13 C18 C17 179.3(3)
C5 C6 C1 C2 1.3(6)
B1 C6 C1 C2 -177.9(4)
C1 C6 C5 C4 -0.7(6)
B1 C6 C5 C4 178.5(4)
C24 C23 C22 C21 0.5(6)
C6 C1 C2 C3 -1.3(6)
C1 C2 C3 C4 0.6(6)
C2 C3 C4 C5 0.0(6)
C6 C5 C4 C3 0.1(6)
C18 C13 C14 C15 -2.2(6)
P1 C13 C14 C15 -178.8(4)
C12 C11 C10 C9 0.6(6)
C11 C10 C9 C8 -0.5(6)
C7 C8 C9 C10 0.1(6)
C13 C18 C17 C16 -0.9(7)
C23 C22 C21 C20 -0.4(6)
C19 C20 C21 C22 -0.3(6)
C13 C14 C15 C16 -0.4(7)
C14 C15 C16 C17 2.5(8)
C18 C17 C16 C15 -1.8(7)
C24 Si1 P4 C31 93.7(2)
Cl1 Si1 P4 C31 -166.77(18)
Ru1 Si1 P4 C31 -42.92(18)
C24 Si1 P4 C32 -147.8(2)
Cl1 Si1 P4 C32 -48.2(2)
Ru1 Si1 P4 C32 75.6(2)
C24 Si1 P4 C33 -28.3(2)
Cl1 Si1 P4 C33 71.2(2)
Ru1 Si1 P4 C33 -165.0(2)
Si1 Ru1 P3 C54 -166.45(12)
P1 Ru1 P3 C54 62.15(12)
P2 Ru1 P3 C54 -29.53(12)
Si1 Ru1 P3 C46 -44.18(13)
P1 Ru1 P3 C46 -175.58(12)
P2 Ru1 P3 C46 92.74(12)
Si1 Ru1 P3 C39 72.74(13)
P1 Ru1 P3 C39 -58.66(12)
P2 Ru1 P3 C39 -150.34(12)
C54 P3 C46 C47 172.5(2)
C39 P3 C46 C47 -79.4(3)
Ru1 P3 C46 C47 47.1(3)
C54 P3 C46 C51 -8.7(3)
C39 P3 C46 C51 99.4(3)
Ru1 P3 C46 C51 -134.2(3)
C13 P1 C53 B1 -159.2(2)
C29 P1 C53 B1 99.3(3)
Ru1 P1 C53 B1 -29.6(3)
C54 P3 C39 C34 -143.2(3)
C46 P3 C39 C34 107.2(3)
Ru1 P3 C39 C34 -18.2(3)
C54 P3 C39 C38 38.8(3)
C46 P3 C39 C38 -70.9(3)
Ru1 P3 C39 C38 163.7(3)
C46 P3 C54 B1 -160.7(2)
C39 P3 C54 B1 94.7(3)
Ru1 P3 C54 B1 -33.2(3)
C51 C46 C47 C48 -0.3(5)
P3 C46 C47 C48 178.5(3)
C47 C46 C51 C50 -1.2(5)
P3 C46 C51 C50 -179.9(3)
C12 P2 C52 B1 -165.7(2)
C44 P2 C52 B1 88.8(3)
Ru1 P2 C52 B1 -39.3(3)
C38 C39 C34 C35 -2.6(6)
P3 C39 C34 C35 179.3(3)
C34 C39 C38 C37 2.6(6)
P3 C39 C38 C37 -179.3(3)
C42 C45 C44 C43 1.7(6)
C42 C45 C44 P2 -174.1(3)
C52 P2 C44 C45 -154.9(3)
C12 P2 C44 C45 96.9(3)
Ru1 P2 C44 C45 -29.8(3)
C52 P2 C44 C43 29.5(4)
C12 P2 C44 C43 -78.8(3)
Ru1 P2 C44 C43 154.5(3)
C46 C47 C48 C49 1.4(5)
C46 C51 C50 C49 1.6(6)
C51 C50 C49 C48 -0.5(6)
C47 C48 C49 C50 -1.0(6)
C5 C6 B1 C54 11.5(5)
C1 C6 B1 C54 -169.3(3)
C5 C6 B1 C53 -109.5(4)
C1 C6 B1 C53 69.7(4)
C5 C6 B1 C52 131.5(4)
C1 C6 B1 C52 -49.4(4)
P3 C54 B1 C6 -161.1(2)
P3 C54 B1 C53 -41.4(3)
P3 C54 B1 C52 80.7(3)
P1 C53 B1 C6 -159.1(2)
P1 C53 B1 C54 79.9(3)
P1 C53 B1 C52 -42.0(3)
P2 C52 B1 C6 -157.7(2)
P2 C52 B1 C54 -37.5(3)
P2 C52 B1 C53 84.7(3)
C39 C34 C35 C36 0.6(6)
C43 C40 C41 C42 0.5(7)
C45 C44 C43 C40 -0.7(6)
P2 C44 C43 C40 175.0(3)
C41 C40 C43 C44 -0.4(7)
C40 C41 C42 C45 0.5(7)
C44 C45 C42 C41 -1.6(7)
C39 C38 C37 C36 -0.7(7)
C38 C37 C36 C35 -1.4(7)
C34 C35 C36 C37 1.5(7)
